data_4308048
loop_
_publ_author_name
'Davi F. Back'
'Gelson N. M. de Oliveira'
'Robert A. Burrow'
'Ernesto E. Castellano'
'Ulrich Abram'
'Ernesto S. Lang'

_publ_section_title
;
Mercury Bis(phenyltellurolate) as a Precursor for the Synthesis of Binary
and Ternary Nanoclusters
;
_journal_name_full 'Inorganic Chemistry'
_journal_page_first 2356
_journal_page_last 2358
_journal_paper_doi 10.1021/ic070006q
_journal_volume 46
_journal_year 2007
_chemical_absolute_configuration unk
_chemical_formula_moiety 'C96 H80 Ag4 Hg6 Te16'
_chemical_formula_sum 'C96 H80 Ag4 Hg6 Te16'
_chemical_formula_weight 4910.22
_chemical_name_common '(PhTe)16 Ag4 Hg6'
_chemical_name_systematic
;
 (PhTe)16 Ag4 Hg6
;
_space_group_IT_number 9
_symmetry_cell_setting monoclinic
_symmetry_space_group_name_Hall 'C -2yc'
_symmetry_space_group_name_H-M 'C 1 c 1'
_atom_sites_solution_hydrogens geom
_atom_sites_solution_primary direct
_atom_sites_solution_secondary difmap
_audit_conform_dict_location ftp://ftp.iucr.org/pub/cif_core.dic
_audit_conform_dict_name cif_core.dic
_audit_conform_dict_version 2.3
_audit_creation_date 2006-03-07T21:32:21-00:00
_audit_creation_method 'WinGX routine CIF_UPDATE'
_cell_angle_alpha 90
_cell_angle_beta 113.40(1)
_cell_angle_gamma 90
_cell_formula_units_Z 4
_cell_length_a 28.961(1)
_cell_length_b 15.597(1)
_cell_length_c 26.911(1)
_cell_measurement_reflns_used 184
_cell_measurement_temperature 296(2)
_cell_measurement_theta_max 25
_cell_measurement_theta_min 2.6
_cell_volume 11156.1(12)
_computing_cell_refinement 'HKL Scalepack (Otwinowski & Minor 1997)'
_computing_data_collection 'Collect (Nonius BV, 1997-2000)'
_computing_data_reduction 'HKL Denzo and Scalepack (Otwinowski & Minor 1997)'
_computing_molecular_graphics 'Ortep-3 for Windows (Farrugia, 1997)'
_computing_publication_material 'WinGX publication routines (Farrugia, 1999)'
_computing_structure_refinement 'SHELXL-97 (Sheldrick, 1997)'
_computing_structure_solution 'SHELXS-97 (Sheldrick, 1990)'
_diffrn_ambient_temperature 296(2)
_diffrn_detector 'CCD plate'
_diffrn_measured_fraction_theta_full 0.99
_diffrn_measured_fraction_theta_max 0.99
_diffrn_measurement_device '95mm CCD camera on \k-goniostat'
_diffrn_measurement_device_type KappaCCD
_diffrn_measurement_method 'CCD rotation images, thick slices'
_diffrn_orient_matrix_type 'by Nonius Collect from scalepack cell'
_diffrn_orient_matrix_UB_11 -0.1109
_diffrn_orient_matrix_UB_12 0.41166E-2
_diffrn_orient_matrix_UB_13 0.248855E-1
_diffrn_orient_matrix_UB_21 0.2542E-2
_diffrn_orient_matrix_UB_22 0.578557E-1
_diffrn_orient_matrix_UB_23 -0.754128E-1
_diffrn_orient_matrix_UB_31 -0.113568E-1
_diffrn_orient_matrix_UB_32 -0.900008E-1
_diffrn_orient_matrix_UB_33 -0.20854E-1
_diffrn_radiation_monochromator graphite
_diffrn_radiation_probe x-ray
_diffrn_radiation_type MoK\a
_diffrn_radiation_wavelength 0.71073
_diffrn_reflns_av_R_equivalents 0.0613
_diffrn_reflns_av_unetI/netI 0.0538
_diffrn_reflns_limit_h_max 35
_diffrn_reflns_limit_h_min -34
_diffrn_reflns_limit_k_max 19
_diffrn_reflns_limit_k_min -17
_diffrn_reflns_limit_l_max 33
_diffrn_reflns_limit_l_min -29
_diffrn_reflns_number 42102
_diffrn_reflns_theta_full 26.05
_diffrn_reflns_theta_max 26.05
_diffrn_reflns_theta_min 2.63
_exptl_absorpt_coefficient_mu 13.05
_exptl_absorpt_correction_T_max 0.3035
_exptl_absorpt_correction_T_min 0.1614
_exptl_absorpt_correction_type multi-scan
_exptl_absorpt_process_details SORTAV
_exptl_crystal_colour yellow
_exptl_crystal_density_diffrn 2.923
_exptl_crystal_density_method 'not measured'
_exptl_crystal_description block
_exptl_crystal_F_000 8624
_exptl_crystal_size_max 0.2
_exptl_crystal_size_mid 0.14
_exptl_crystal_size_min 0.13
_refine_diff_density_max 3.85
_refine_diff_density_min -3.172
_refine_diff_density_rms 0.275
_refine_ls_abs_structure_details 'Flack H D (1983), Acta Cryst. A39, 876-881'
_refine_ls_abs_structure_Flack 0
_refine_ls_extinction_coef 0.00035(3)
_refine_ls_extinction_expression Fc^*^=kFc[1+0.001xFc^2^\l^3^/sin(2\q)]^-1/4^
_refine_ls_extinction_method SHELXL
_refine_ls_goodness_of_fit_ref 1.034
_refine_ls_hydrogen_treatment 'riding model by SHELXL-97(Sheldrick, 1997)'
_refine_ls_matrix_type full
_refine_ls_number_parameters 428
_refine_ls_number_reflns 19481
_refine_ls_number_restraints 2
_refine_ls_restrained_S_all 1.034
_refine_ls_R_factor_all 0.0689
_refine_ls_R_factor_gt 0.06
_refine_ls_shift/su_max 0.002
_refine_ls_shift/su_mean 0
_refine_ls_structure_factor_coef Fsqd
_refine_ls_weighting_details 'calc w=1/[\s^2^(Fo^2^)+(0.1200P)^2^+57.1617P] where P=(Fo^2^+2Fc^2^)/3'
_refine_ls_weighting_scheme calc
_refine_ls_wR_factor_gt 0.1651
_refine_ls_wR_factor_ref 0.1764
_reflns_number_gt 17062
_reflns_number_total 19481
_reflns_threshold_expression >2sigma(I)
_cod_data_source_file ic070006qsi20070102_053126.cif
_cod_data_source_block s93
_cod_depositor_comments
;
The following automatic conversions were performed:
'_symmetry_cell_setting' value 'Monoclinic' changed to 'monoclinic'
according to '/home/saulius/struct/CIF-dictionaries/cif_core.dic'
dictionary named 'cif_core.dic' version 2.4.1 from 2010-06-29.

Automatic conversion script
Id: cif_fix_enum 1527 2010-12-29 10:47:43Z saulius 
;
_cod_original_cell_volume 11156.1(9)
_cod_original_sg_symbol_Hall 'C -2yc '
_cod_database_code 4308048

loop_
_symmetry_equiv_pos_as_xyz
'x, y, z'
'x, -y, z+1/2'
'x+1/2, y+1/2, z'
'x+1/2, -y+1/2, z+1/2'

loop_
_atom_site_label
_atom_site_type_symbol
_atom_site_fract_x
_atom_site_fract_y
_atom_site_fract_z
_atom_site_U_iso_or_equiv
_atom_site_adp_type
_atom_site_occupancy
_atom_site_symmetry_multiplicity
_atom_site_calc_flag
_atom_site_refinement_flags
_atom_site_disorder_assembly
_atom_site_disorder_group
Ag1 Ag 0.36777(7) 0.31850(11) 0.39590(6) 0.0699(4) Uani 1 1 d . . .
Ag2 Ag 0.61391(6) 0.30086(10) 0.59223(6) 0.0653(3) Uani 1 1 d . . .
Ag3 Ag 0.44938(5) 0.33008(9) 0.58980(5) 0.0539(3) Uani 1 1 d . . .
Ag4 Ag 0.53877(6) 0.29766(9) 0.40274(6) 0.0604(3) Uani 1 1 d . . .
Hg1 Hg 0.54441(3) 0.15070(5) 0.65200(3) 0.0654(2) Uani 1 1 d . . .
Hg2 Hg 0.42942(4) 0.14945(7) 0.33553(4) 0.0892(3) Uani 1 1 d . . .
Hg3 Hg 0.36132(3) 0.50105(5) 0.48045(3) 0.0644(2) Uani 1 1 d . . .
Hg4 Hg 0.63423(4) 0.46245(6) 0.49729(4) 0.0767(2) Uani 1 1 d . . .
Hg5 Hg 0.48238(4) 0.11401(7) 0.49426(4) 0.0861(3) Uani 1 1 d . . .
Hg6 Hg 0.50129(4) 0.51794(7) 0.49675(4) 0.0855(3) Uani 1 1 d . . .
Te1 Te 0.49062(5) 0.02024(8) 0.58739(6) 0.0634(3) Uani 1 1 d . . .
Te2 Te 0.46330(9) 0.01047(12) 0.40285(8) 0.0980(6) Uani 1 1 d . . .
Te3 Te 0.41030(4) 0.23252(7) 0.49564(4) 0.0534(2) Uani 1 1 d . . .
Te4 Te 0.56674(5) 0.20419(8) 0.49693(5) 0.0595(3) Uani 1 1 d . . .
Te5 Te 0.49401(6) 0.25652(9) 0.69416(5) 0.0680(3) Uani 1 1 d . . .
Te6 Te 0.49182(7) 0.22797(10) 0.29681(6) 0.0783(4) Uani 1 1 d . . .
Te7 Te 0.64311(5) 0.18130(9) 0.67856(6) 0.0705(3) Uani 1 1 d . . .
Te8 Te 0.33327(6) 0.19536(11) 0.31336(7) 0.0816(4) Uani 1 1 d . . .
Te9 Te 0.37748(5) 0.45940(9) 0.58387(5) 0.0651(3) Uani 1 1 d . . .
Te10 Te 0.61368(8) 0.41158(11) 0.39471(6) 0.0866(4) Uani 1 1 d . . .
Te11 Te 0.53421(4) 0.41148(8) 0.58659(4) 0.0546(3) Uani 1 1 d . . .
Te12 Te 0.46180(4) 0.39726(7) 0.41248(4) 0.0539(3) Uani 1 1 d . . .
Te13 Te 0.28877(5) 0.42865(11) 0.39327(6) 0.0749(4) Uani 1 1 d . . .
Te14 Te 0.69892(6) 0.37492(10) 0.58352(7) 0.0762(4) Uani 1 1 d . . .
Te15 Te 0.41832(5) 0.63140(9) 0.46619(5) 0.0664(3) Uani 1 1 d . . .
Te16 Te 0.59198(6) 0.60821(10) 0.51629(6) 0.0754(4) Uani 1 1 d . . .
C121 C 0.4475(5) 0.4663(8) 0.3402(4) 0.051(4) Uiso 1 1 d G . .
C122 C 0.4704(6) 0.5455(8) 0.3430(4) 0.088(6) Uiso 1 1 d G . .
H122 H 0.489 0.5701 0.3765 0.105 Uiso 1 1 calc R . .
C123 C 0.4653(6) 0.5880(7) 0.2957(6) 0.093(7) Uiso 1 1 d G . .
H123 H 0.4806 0.641 0.2975 0.111 Uiso 1 1 calc R . .
C124 C 0.4375(6) 0.5511(8) 0.2456(5) 0.071(5) Uiso 1 1 d G . .
H124 H 0.4341 0.5795 0.214 0.085 Uiso 1 1 calc R . .
C125 C 0.4146(5) 0.4719(8) 0.2429(4) 0.072(5) Uiso 1 1 d G . .
H125 H 0.396 0.4473 0.2094 0.087 Uiso 1 1 calc R . .
C126 C 0.4197(5) 0.4294(7) 0.2902(5) 0.065(4) Uiso 1 1 d G . .
H126 H 0.4044 0.3764 0.2883 0.078 Uiso 1 1 calc R . .
C31 C 0.3596(5) 0.1498(9) 0.5103(5) 0.059(4) Uiso 1 1 d G . .
C32 C 0.3151(6) 0.1248(12) 0.4683(5) 0.097(7) Uiso 1 1 d G . .
H32 H 0.308 0.1432 0.4331 0.117 Uiso 1 1 calc R . .
C33 C 0.2812(6) 0.0725(14) 0.4788(7) 0.133(12) Uiso 1 1 d G . .
H33 H 0.2514 0.0558 0.4507 0.16 Uiso 1 1 calc R . .
C34 C 0.2918(6) 0.0450(12) 0.5314(8) 0.102(8) Uiso 1 1 d G . .
H34 H 0.2691 0.0099 0.5384 0.123 Uiso 1 1 calc R . .
C35 C 0.3363(7) 0.0699(12) 0.5734(6) 0.106(8) Uiso 1 1 d G . .
H35 H 0.3434 0.0516 0.6085 0.127 Uiso 1 1 calc R . .
C36 C 0.3702(5) 0.1223(11) 0.5628(5) 0.076(5) Uiso 1 1 d G . .
H36 H 0.3999 0.139 0.5909 0.092 Uiso 1 1 calc R . .
C111 C 0.5547(5) 0.5008(8) 0.6515(4) 0.052(4) Uiso 1 1 d G . .
C112 C 0.5977(5) 0.5508(10) 0.6642(6) 0.085(6) Uiso 1 1 d G . .
H112 H 0.6175 0.5448 0.6445 0.102 Uiso 1 1 calc R . .
C113 C 0.6109(5) 0.6096(10) 0.7064(7) 0.091(7) Uiso 1 1 d G . .
H113 H 0.6396 0.643 0.7149 0.109 Uiso 1 1 calc R . .
C114 C 0.5812(6) 0.6185(9) 0.7359(6) 0.092(7) Uiso 1 1 d G . .
H114 H 0.5901 0.6578 0.7642 0.111 Uiso 1 1 calc R . .
C115 C 0.5383(5) 0.5685(10) 0.7233(5) 0.077(5) Uiso 1 1 d G . .
H115 H 0.5184 0.5745 0.743 0.092 Uiso 1 1 calc R . .
C116 C 0.5250(4) 0.5097(8) 0.6811(5) 0.058(4) Uiso 1 1 d G . .
H116 H 0.4963 0.4763 0.6726 0.07 Uiso 1 1 calc R . .
C151 C 0.4227(6) 0.7019(9) 0.5356(5) 0.064(4) Uiso 1 1 d G . .
C156 C 0.3981(6) 0.7804(9) 0.5281(5) 0.078(6) Uiso 1 1 d G . .
H156 H 0.3815 0.8023 0.4934 0.093 Uiso 1 1 calc R . .
C155 C 0.3983(7) 0.8260(9) 0.5726(7) 0.110(9) Uiso 1 1 d G . .
H155 H 0.3818 0.8785 0.5676 0.131 Uiso 1 1 calc R . .
C154 C 0.4231(7) 0.7933(11) 0.6245(6) 0.093(7) Uiso 1 1 d G . .
H154 H 0.4232 0.8238 0.6542 0.112 Uiso 1 1 calc R . .
C153 C 0.4477(7) 0.7148(11) 0.6320(5) 0.104(8) Uiso 1 1 d G . .
H153 H 0.4643 0.6929 0.6667 0.125 Uiso 1 1 calc R . .
C152 C 0.4476(6) 0.6692(9) 0.5875(6) 0.080(6) Uiso 1 1 d G . .
H152 H 0.464 0.6167 0.5925 0.096 Uiso 1 1 calc R . .
C61 C 0.5402(6) 0.1262(10) 0.2964(7) 0.077(5) Uiso 1 1 d G . .
C66 C 0.5628(8) 0.0726(13) 0.3408(6) 0.113(9) Uiso 1 1 d G . .
H66 H 0.556 0.0796 0.3715 0.136 Uiso 1 1 calc R . .
C65 C 0.5956(8) 0.0086(12) 0.3392(7) 0.114(10) Uiso 1 1 d G . .
H65 H 0.6107 -0.0273 0.3688 0.136 Uiso 1 1 calc R . .
C64 C 0.6057(7) -0.0019(11) 0.2932(8) 0.107(9) Uiso 1 1 d G . .
H64 H 0.6276 -0.0447 0.2921 0.129 Uiso 1 1 calc R . .
C63 C 0.5831(7) 0.0517(12) 0.2488(6) 0.099(8) Uiso 1 1 d G . .
H63 H 0.5898 0.0447 0.218 0.119 Uiso 1 1 calc R . .
C62 C 0.5503(6) 0.1157(10) 0.2504(6) 0.074(5) Uiso 1 1 d G . .
H62 H 0.5352 0.1516 0.2207 0.089 Uiso 1 1 calc R . .
C141 C 0.7163(7) 0.4683(10) 0.6445(6) 0.079(6) Uiso 1 1 d G . .
C146 C 0.7207(7) 0.5543(10) 0.6337(5) 0.093(7) Uiso 1 1 d G . .
H146 H 0.715 0.5717 0.5987 0.112 Uiso 1 1 calc R . .
C145 C 0.7335(7) 0.6144(8) 0.6751(7) 0.093(7) Uiso 1 1 d G . .
H145 H 0.7364 0.672 0.6679 0.112 Uiso 1 1 calc R . .
C144 C 0.7419(8) 0.5884(11) 0.7275(6) 0.101(8) Uiso 1 1 d G . .
H144 H 0.7505 0.6286 0.7552 0.122 Uiso 1 1 calc R . .
C143 C 0.7375(8) 0.5024(12) 0.7383(5) 0.113(10) Uiso 1 1 d G . .
H143 H 0.7432 0.485 0.7733 0.136 Uiso 1 1 calc R . .
C142 C 0.7247(8) 0.4423(9) 0.6968(7) 0.088(7) Uiso 1 1 d G . .
H142 H 0.7218 0.3847 0.7041 0.106 Uiso 1 1 calc R . .
C131 C 0.2840(7) 0.5179(11) 0.3312(7) 0.075(5) Uiso 1 1 d G . .
C136 C 0.3280(5) 0.5442(12) 0.3265(7) 0.090(7) Uiso 1 1 d G . .
H136 H 0.3588 0.5222 0.3498 0.108 Uiso 1 1 calc R . .
C135 C 0.3258(7) 0.6035(14) 0.2871(9) 0.107(9) Uiso 1 1 d G . .
H135 H 0.3552 0.6212 0.284 0.129 Uiso 1 1 calc R . .
C134 C 0.2797(9) 0.6364(14) 0.2523(8) 0.131(12) Uiso 1 1 d G . .
H134 H 0.2782 0.6761 0.2259 0.157 Uiso 1 1 calc R . .
C133 C 0.2357(7) 0.6101(15) 0.2569(8) 0.124(11) Uiso 1 1 d G . .
H133 H 0.2048 0.6321 0.2337 0.149 Uiso 1 1 calc R . .
C132 C 0.2379(5) 0.5508(14) 0.2964(8) 0.117(10) Uiso 1 1 d G . .
H132 H 0.2085 0.5331 0.2995 0.14 Uiso 1 1 calc R . .
C91 C 0.3147(5) 0.3761(9) 0.5724(5) 0.062(4) Uiso 1 1 d G . .
C92 C 0.2931(5) 0.3248(10) 0.5267(5) 0.071(5) Uiso 1 1 d G . .
H92 H 0.3065 0.3242 0.5006 0.085 Uiso 1 1 calc R . .
C93 C 0.2514(6) 0.2745(10) 0.5201(5) 0.082(6) Uiso 1 1 d G . .
H93 H 0.237 0.2402 0.4896 0.098 Uiso 1 1 calc R . .
C94 C 0.2314(6) 0.2755(11) 0.5592(7) 0.100(8) Uiso 1 1 d G . .
H94 H 0.2035 0.2419 0.5548 0.12 Uiso 1 1 calc R . .
C95 C 0.2529(6) 0.3268(12) 0.6049(6) 0.102(8) Uiso 1 1 d G . .
H95 H 0.2395 0.3274 0.6311 0.122 Uiso 1 1 calc R . .
C96 C 0.2946(6) 0.3771(10) 0.6115(5) 0.081(6) Uiso 1 1 d G . .
H96 H 0.309 0.4114 0.6421 0.097 Uiso 1 1 calc R . .
C41 C 0.6191(6) 0.1090(10) 0.4977(7) 0.072(5) Uiso 1 1 d G . .
C46 C 0.6063(6) 0.0226(11) 0.4920(8) 0.088(6) Uiso 1 1 d G . .
H46 H 0.5743 0.0055 0.4884 0.105 Uiso 1 1 calc R . .
C45 C 0.6412(9) -0.0383(10) 0.4915(11) 0.20(2) Uiso 1 1 d G . .
H45 H 0.6326 -0.0961 0.4877 0.24 Uiso 1 1 calc R . .
C44 C 0.6889(8) -0.0128(15) 0.4968(11) 0.115(10) Uiso 1 1 d G . .
H44 H 0.7122 -0.0535 0.4965 0.138 Uiso 1 1 calc R . .
C43 C 0.7017(6) 0.0736(17) 0.5026(11) 0.146(14) Uiso 1 1 d G . .
H43 H 0.7336 0.0907 0.5061 0.176 Uiso 1 1 calc R . .
C42 C 0.6668(7) 0.1345(11) 0.5030(9) 0.118(10) Uiso 1 1 d G . .
H42 H 0.6754 0.1923 0.5069 0.142 Uiso 1 1 calc R . .
C11 C 0.5493(5) -0.0682(8) 0.5971(6) 0.054(4) Uiso 1 1 d G . .
C12 C 0.5972(5) -0.0408(8) 0.6042(7) 0.098(8) Uiso 1 1 d G . .
H12 H 0.6036 0.0173 0.6023 0.117 Uiso 1 1 calc R . .
C13 C 0.6357(4) -0.1002(11) 0.6142(8) 0.102(8) Uiso 1 1 d G . .
H13 H 0.6677 -0.0818 0.619 0.122 Uiso 1 1 calc R . .
C14 C 0.6262(5) -0.1870(10) 0.6171(8) 0.085(6) Uiso 1 1 d G . .
H14 H 0.6519 -0.2268 0.6238 0.102 Uiso 1 1 calc R . .
C15 C 0.5783(6) -0.2144(7) 0.6100(8) 0.121(10) Uiso 1 1 d G . .
H15 H 0.572 -0.2725 0.612 0.145 Uiso 1 1 calc R . .
C16 C 0.5399(5) -0.1550(9) 0.6000(7) 0.075(5) Uiso 1 1 d G . .
H16 H 0.5078 -0.1733 0.5953 0.09 Uiso 1 1 calc R . .
C81 C 0.3149(7) 0.2700(12) 0.2406(6) 0.080(6) Uiso 1 1 d G . .
C86 C 0.2925(8) 0.3494(13) 0.2386(8) 0.113(10) Uiso 1 1 d G . .
H86 H 0.2859 0.3684 0.2679 0.135 Uiso 1 1 calc R . .
C85 C 0.2799(10) 0.4005(12) 0.1928(10) 0.145(14) Uiso 1 1 d G . .
H85 H 0.2648 0.4537 0.1914 0.175 Uiso 1 1 calc R . .
C84 C 0.2897(10) 0.3722(15) 0.1490(8) 0.130(12) Uiso 1 1 d G . .
H84 H 0.2813 0.4064 0.1183 0.156 Uiso 1 1 calc R . .
C83 C 0.3122(9) 0.2928(15) 0.1510(7) 0.115(10) Uiso 1 1 d G . .
H83 H 0.3188 0.2738 0.1217 0.138 Uiso 1 1 calc R . .
C82 C 0.3248(8) 0.2417(11) 0.1968(8) 0.109(9) Uiso 1 1 d G . .
H82 H 0.3398 0.1885 0.1982 0.131 Uiso 1 1 calc R . .
C21 C 0.3907(9) -0.0527(16) 0.3916(10) 0.092(7) Uiso 1 1 d G . .
C22 C 0.3825(9) -0.1311(17) 0.3648(12) 0.20(2) Uiso 1 1 d G . .
H22 H 0.4066 -0.1532 0.3535 0.244 Uiso 1 1 calc R . .
C23 C 0.3385(10) -0.1764(15) 0.3551(11) 0.112(9) Uiso 1 1 d G . .
H23 H 0.333 -0.2288 0.3372 0.135 Uiso 1 1 calc R . .
C24 C 0.3026(8) -0.143(2) 0.3720(12) 0.142(14) Uiso 1 1 d G . .
H24 H 0.2731 -0.1737 0.3655 0.17 Uiso 1 1 calc R . .
C25 C 0.3107(11) -0.065(2) 0.3987(15) 0.19(2) Uiso 1 1 d G . .
H25 H 0.2867 -0.0429 0.4101 0.226 Uiso 1 1 calc R . .
C26 C 0.3548(12) -0.0196(17) 0.4085(14) 0.64(15) Uiso 1 1 d G . .
H26 H 0.3603 0.0328 0.4264 0.774 Uiso 1 1 calc R . .
C71 C 0.6584(6) 0.2618(10) 0.7456(6) 0.065(4) Uiso 1 1 d G . .
C76 C 0.6923(7) 0.2364(10) 0.7965(7) 0.105(8) Uiso 1 1 d G . .
H76 H 0.7085 0.1836 0.8009 0.126 Uiso 1 1 calc R . .
C75 C 0.7022(8) 0.2897(14) 0.8409(5) 0.122(11) Uiso 1 1 d G . .
H75 H 0.7249 0.2727 0.875 0.147 Uiso 1 1 calc R . .
C74 C 0.6781(8) 0.3685(13) 0.8344(6) 0.108(9) Uiso 1 1 d G . .
H74 H 0.6846 0.4043 0.8641 0.13 Uiso 1 1 calc R . .
C73 C 0.6441(7) 0.3940(10) 0.7835(8) 0.104(8) Uiso 1 1 d G . .
H73 H 0.628 0.4467 0.7791 0.124 Uiso 1 1 calc R . .
C72 C 0.6343(6) 0.3406(11) 0.7391(6) 0.098(8) Uiso 1 1 d G . .
H72 H 0.6116 0.3576 0.705 0.117 Uiso 1 1 calc R . .
C51 C 0.4421(6) 0.1685(10) 0.7049(6) 0.065(5) Uiso 1 1 d G . .
C52 C 0.4569(6) 0.0852(11) 0.7222(8) 0.095(7) Uiso 1 1 d G . .
H52 H 0.4884 0.0656 0.7256 0.114 Uiso 1 1 calc R . .
C53 C 0.4248(9) 0.0312(10) 0.7345(9) 0.111(9) Uiso 1 1 d G . .
H53 H 0.4347 -0.0246 0.7461 0.134 Uiso 1 1 calc R . .
C54 C 0.3778(8) 0.0605(14) 0.7295(11) 0.143(14) Uiso 1 1 d G . .
H54 H 0.3562 0.0243 0.7377 0.172 Uiso 1 1 calc R . .
C55 C 0.3630(6) 0.1438(15) 0.7121(11) 0.142(14) Uiso 1 1 d G . .
H55 H 0.3315 0.1634 0.7087 0.171 Uiso 1 1 calc R . .
C56 C 0.3951(6) 0.1978(11) 0.6998(8) 0.097(7) Uiso 1 1 d G . .
H56 H 0.3852 0.2536 0.6882 0.116 Uiso 1 1 calc R . .
C161 C 0.5772(7) 0.6875(12) 0.4454(7) 0.072(5) Uiso 1 1 d G . .
C166 C 0.6072(7) 0.6819(15) 0.4161(9) 0.143(14) Uiso 1 1 d G . .
H166 H 0.6343 0.6442 0.427 0.172 Uiso 1 1 calc R . .
C165 C 0.5968(9) 0.7327(18) 0.3705(9) 0.142(14) Uiso 1 1 d G . .
H165 H 0.6169 0.729 0.3509 0.171 Uiso 1 1 calc R . .
C164 C 0.5563(10) 0.7891(16) 0.3541(8) 0.118(10) Uiso 1 1 d G . .
H164 H 0.5493 0.8231 0.3236 0.141 Uiso 1 1 calc R . .
C163 C 0.5262(9) 0.7947(16) 0.3834(11) 0.18(2) Uiso 1 1 d G . .
H163 H 0.4991 0.8324 0.3725 0.218 Uiso 1 1 calc R . .
C162 C 0.5367(8) 0.7439(16) 0.4291(10) 0.131(12) Uiso 1 1 d G . .
H162 H 0.5166 0.7476 0.4487 0.157 Uiso 1 1 calc R . .
C101 C 0.6741(7) 0.3194(13) 0.4103(8) 0.096(7) Uiso 1 1 d G . .
C106 C 0.6633(8) 0.2449(15) 0.3795(8) 0.110(9) Uiso 1 1 d G . .
H106 H 0.6314 0.2368 0.3523 0.132 Uiso 1 1 calc R . .
C105 C 0.7001(11) 0.1823(13) 0.3892(11) 0.153(16) Uiso 1 1 d G . .
H105 H 0.6928 0.1324 0.3686 0.184 Uiso 1 1 calc R . .
C104 C 0.7476(10) 0.1943(16) 0.4298(13) 0.23(3) Uiso 1 1 d G . .
H104 H 0.7722 0.1525 0.4363 0.277 Uiso 1 1 calc R . .
C103 C 0.7585(7) 0.2689(18) 0.4606(10) 0.125(11) Uiso 1 1 d G . .
H103 H 0.7903 0.2769 0.4878 0.149 Uiso 1 1 calc R . .
C102 C 0.7217(8) 0.3314(13) 0.4509(8) 0.100(8) Uiso 1 1 d G . .
H102 H 0.729 0.3813 0.4715 0.12 Uiso 1 1 calc R . .

loop_
_atom_site_aniso_label
_atom_site_aniso_U_11
_atom_site_aniso_U_22
_atom_site_aniso_U_33
_atom_site_aniso_U_23
_atom_site_aniso_U_13
_atom_site_aniso_U_12
Ag1 0.0839(10) 0.0646(9) 0.0588(8) 0.0067(6) 0.0258(7) -0.0044(7)
Ag2 0.0689(9) 0.0696(9) 0.0603(8) -0.0079(6) 0.0287(7) -0.0061(7)
Ag3 0.0527(7) 0.0518(7) 0.0569(7) -0.0059(5) 0.0215(5) -0.0074(5)
Ag4 0.0682(8) 0.0528(7) 0.0567(7) -0.0006(5) 0.0210(6) 0.0154(6)
Hg1 0.0741(5) 0.0571(4) 0.0658(4) 0.0059(3) 0.0287(4) 0.0069(3)
Hg2 0.1014(7) 0.0863(6) 0.0807(6) -0.0274(5) 0.0371(5) -0.0001(5)
Hg3 0.0675(4) 0.0617(4) 0.0607(4) -0.0028(3) 0.0219(3) 0.0033(3)
Hg4 0.0841(5) 0.0761(5) 0.0757(5) -0.0070(4) 0.0381(4) -0.0132(4)
Hg5 0.0919(6) 0.0800(6) 0.0861(5) 0.0014(5) 0.0350(5) 0.0099(5)
Hg6 0.0995(7) 0.0875(6) 0.0747(5) -0.0011(4) 0.0400(5) 0.0002(5)
Te1 0.0661(7) 0.0504(6) 0.0754(7) 0.0038(5) 0.0299(6) 0.0030(5)
Te2 0.1216(15) 0.0791(10) 0.0892(11) -0.0202(8) 0.0376(10) 0.0182(10)
Te3 0.0622(6) 0.0464(5) 0.0545(6) 0.0024(4) 0.0264(5) 0.0005(5)
Te4 0.0637(7) 0.0562(6) 0.0584(6) -0.0021(5) 0.0241(5) 0.0078(5)
Te5 0.0826(9) 0.0615(7) 0.0626(7) -0.0067(5) 0.0314(6) 0.0064(6)
Te6 0.0999(11) 0.0703(8) 0.0631(7) -0.0020(6) 0.0306(7) 0.0082(8)
Te7 0.0643(7) 0.0658(8) 0.0791(8) 0.0042(6) 0.0261(6) 0.0120(6)
Te8 0.0828(10) 0.0805(10) 0.0823(9) -0.0139(7) 0.0335(8) -0.0163(7)
Te9 0.0731(8) 0.0670(7) 0.0559(6) -0.0042(5) 0.0263(6) 0.0033(6)
Te10 0.1223(13) 0.0756(9) 0.0697(8) -0.0020(7) 0.0464(9) -0.0050(9)
Te11 0.0584(6) 0.0556(6) 0.0518(5) -0.0037(5) 0.0240(5) 0.0009(5)
Te12 0.0619(7) 0.0524(6) 0.0483(5) 0.0029(4) 0.0229(5) 0.0002(5)
Te13 0.0684(8) 0.0786(9) 0.0742(8) -0.0145(7) 0.0248(6) -0.0161(7)
Te14 0.0722(8) 0.0723(8) 0.0914(10) 0.0008(7) 0.0404(7) -0.0004(7)
Te15 0.0755(8) 0.0616(7) 0.0611(6) 0.0053(5) 0.0262(6) 0.0014(6)
Te16 0.0796(9) 0.0750(9) 0.0760(8) -0.0146(7) 0.0354(7) -0.0109(7)

loop_
_atom_type_symbol
_atom_type_description
_atom_type_scat_dispersion_real
_atom_type_scat_dispersion_imag
_atom_type_scat_source
C C 0.0033 0.0016 'International Tables Vol C Tables 4.2.6.8 and 6.1.1.4'
H H 0 0 'International Tables Vol C Tables 4.2.6.8 and 6.1.1.4'
Ag Ag -0.8971 1.1015 'International Tables Vol C Tables 4.2.6.8 and 6.1.1.4'
Hg Hg -2.3894 9.2266 'International Tables Vol C Tables 4.2.6.8 and 6.1.1.4'
Te Te -0.5308 1.6751 'International Tables Vol C Tables 4.2.6.8 and 6.1.1.4'

loop_
_geom_angle_atom_site_label_1
_geom_angle_atom_site_label_2
_geom_angle_atom_site_label_3
_geom_angle
_geom_angle_site_symmetry_1
_geom_angle_site_symmetry_3
_geom_angle_publ_flag
Te8 Ag1 Te3 108.24(7) . . ?
Te8 Ag1 Te13 111.39(7) . . ?
Te3 Ag1 Te13 110.84(7) . . ?
Te8 Ag1 Te12 115.85(7) . . ?
Te3 Ag1 Te12 91.55(6) . . ?
Te13 Ag1 Te12 116.90(7) . . ?
Te14 Ag2 Te4 105.55(6) . . ?
Te14 Ag2 Te7 110.64(7) . . ?
Te4 Ag2 Te7 105.85(7) . . ?
Te14 Ag2 Te11 117.80(7) . . ?
Te4 Ag2 Te11 100.76(6) . . ?
Te7 Ag2 Te11 114.56(6) . . ?
Te3 Ag3 Te11 105.35(5) . . ?
Te3 Ag3 Te5 122.88(6) . . ?
Te11 Ag3 Te5 98.87(6) . . ?
Te3 Ag3 Te9 108.15(6) . . ?
Te11 Ag3 Te9 107.90(6) . . ?
Te5 Ag3 Te9 112.18(6) . . ?
Te4 Ag4 Te12 99.26(6) . . ?
Te4 Ag4 Te6 124.73(7) . . ?
Te12 Ag4 Te6 102.91(6) . . ?
Te4 Ag4 Te10 116.18(7) . . ?
Te12 Ag4 Te10 108.35(6) . . ?
Te6 Ag4 Te10 103.61(7) . . ?
Te7 Hg1 Te1 125.26(5) . . ?
Te7 Hg1 Te5 117.88(5) . . ?
Te1 Hg1 Te5 116.84(5) . . ?
Te8 Hg2 Te6 125.54(7) . . ?
Te8 Hg2 Te2 114.96(8) . . ?
Te6 Hg2 Te2 119.50(7) . . ?
Te13 Hg3 Te9 123.34(5) . . ?
Te13 Hg3 Te15 119.55(5) . . ?
Te9 Hg3 Te15 116.97(5) . . ?
Te10 Hg4 Te14 121.69(6) . . ?
Te10 Hg4 Te16 120.24(6) . . ?
Te14 Hg4 Te16 118.04(6) . . ?
Te4 Hg5 Te3 108.43(5) . . ?
Te4 Hg5 Te2 100.24(7) . . ?
Te3 Hg5 Te2 120.20(6) . . ?
Te4 Hg5 Te1 118.16(5) . . ?
Te3 Hg5 Te1 97.50(5) . . ?
Te2 Hg5 Te1 113.38(6) . . ?
Te11 Hg6 Te12 101.01(5) . . ?
Te11 Hg6 Te15 125.89(5) . . ?
Te12 Hg6 Te15 99.05(5) . . ?
Te11 Hg6 Te16 99.39(6) . . ?
Te12 Hg6 Te16 122.04(5) . . ?
Te15 Hg6 Te16 111.10(6) . . ?
C11 Te1 Hg1 100.3(4) . . ?
C11 Te1 Hg5 103.1(4) . . ?
Hg1 Te1 Hg5 90.28(5) . . ?
C21 Te2 Hg2 100.9(7) . . ?
C21 Te2 Hg5 102.7(7) . . ?
Hg2 Te2 Hg5 91.06(6) . . ?
C31 Te3 Ag3 103.1(4) . . ?
C31 Te3 Hg5 100.2(4) . . ?
Ag3 Te3 Hg5 109.73(5) . . ?
C31 Te3 Ag1 113.4(4) . . ?
Ag3 Te3 Ag1 118.32(6) . . ?
Hg5 Te3 Ag1 110.41(6) . . ?
C41 Te4 Ag4 109.2(5) . . ?
C41 Te4 Hg5 105.2(5) . . ?
Ag4 Te4 Hg5 107.95(6) . . ?
C41 Te4 Ag2 106.3(5) . . ?
Ag4 Te4 Ag2 114.45(6) . . ?
Hg5 Te4 Ag2 113.31(6) . . ?
C51 Te5 Hg1 100.9(4) . . ?
C51 Te5 Ag3 109.0(4) . . ?
Hg1 Te5 Ag3 86.65(5) . . ?
C61 Te6 Hg2 101.9(5) . . ?
C61 Te6 Ag4 103.8(5) . . ?
Hg2 Te6 Ag4 85.05(6) . . ?
C71 Te7 Hg1 100.0(5) . . ?
C71 Te7 Ag2 101.8(4) . . ?
Hg1 Te7 Ag2 87.67(5) . . ?
C81 Te8 Hg2 101.8(5) . . ?
C81 Te8 Ag1 103.4(5) . . ?
Hg2 Te8 Ag1 89.71(6) . . ?
C91 Te9 Hg3 101.9(4) . . ?
C91 Te9 Ag3 97.9(4) . . ?
Hg3 Te9 Ag3 92.94(5) . . ?
C101 Te10 Hg4 99.4(5) . . ?
C101 Te10 Ag4 98.7(6) . . ?
Hg4 Te10 Ag4 88.36(6) . . ?
C111 Te11 Hg6 102.2(4) . . ?
C111 Te11 Ag3 103.5(3) . . ?
Hg6 Te11 Ag3 107.27(5) . . ?
C111 Te11 Ag2 113.5(3) . . ?
Hg6 Te11 Ag2 113.68(5) . . ?
Ag3 Te11 Ag2 115.35(6) . . ?
C121 Te12 Ag4 93.9(4) . . ?
C121 Te12 Hg6 105.6(3) . . ?
Ag4 Te12 Hg6 111.13(5) . . ?
C121 Te12 Ag1 104.4(3) . . ?
Ag4 Te12 Ag1 119.31(6) . . ?
Hg6 Te12 Ag1 118.05(6) . . ?
C131 Te13 Hg3 101.2(5) . . ?
C131 Te13 Ag1 102.4(5) . . ?
Hg3 Te13 Ag1 83.69(6) . . ?
C141 Te14 Hg4 101.0(5) . . ?
C141 Te14 Ag2 99.5(5) . . ?
Hg4 Te14 Ag2 87.01(6) . . ?
C151 Te15 Hg3 95.2(4) . . ?
C151 Te15 Hg6 108.7(4) . . ?
Hg3 Te15 Hg6 89.12(5) . . ?
C161 Te16 Hg4 104.9(5) . . ?
C161 Te16 Hg6 105.9(5) . . ?
Hg4 Te16 Hg6 90.16(5) . . ?
C122 C121 C126 120 . . ?
C122 C121 Te12 119.2(6) . . ?
C126 C121 Te12 120.5(6) . . ?
C121 C122 C123 120 . . ?
C122 C123 C124 120 . . ?
C125 C124 C123 120 . . ?
C124 C125 C126 120 . . ?
C125 C126 C121 120 . . ?
C32 C31 C36 120 . . ?
C32 C31 Te3 120.6(8) . . ?
C36 C31 Te3 119.3(8) . . ?
C31 C32 C33 120 . . ?
C34 C33 C32 120 . . ?
C33 C34 C35 120 . . ?
C34 C35 C36 120 . . ?
C35 C36 C31 120 . . ?
C112 C111 C116 120 . . ?
C112 C111 Te11 120.0(6) . . ?
C116 C111 Te11 120.0(6) . . ?
C111 C112 C113 120 . . ?
C112 C113 C114 120 . . ?
C115 C114 C113 120 . . ?
C114 C115 C116 120 . . ?
C115 C116 C111 120 . . ?
C156 C151 C152 120 . . ?
C156 C151 Te15 118.7(8) . . ?
C152 C151 Te15 121.3(8) . . ?
C155 C156 C151 120 . . ?
C154 C155 C156 120 . . ?
C155 C154 C153 120 . . ?
C154 C153 C152 120 . . ?
C153 C152 C151 120 . . ?
C66 C61 C62 120 . . ?
C66 C61 Te6 122.2(9) . . ?
C62 C61 Te6 117.8(9) . . ?
C65 C66 C61 120 . . ?
C66 C65 C64 120 . . ?
C65 C64 C63 120 . . ?
C62 C63 C64 120 . . ?
C63 C62 C61 120 . . ?
C146 C141 C142 120 . . ?
C146 C141 Te14 121.2(9) . . ?
C142 C141 Te14 118.7(9) . . ?
C145 C146 C141 120 . . ?
C146 C145 C144 120 . . ?
C143 C144 C145 120 . . ?
C144 C143 C142 120 . . ?
C143 C142 C141 120 . . ?
C136 C131 C132 120 . . ?
C136 C131 Te13 119.1(9) . . ?
C132 C131 Te13 120.9(9) . . ?
C131 C136 C135 120 . . ?
C136 C135 C134 120 . . ?
C133 C134 C135 120 . . ?
C134 C133 C132 120 . . ?
C133 C132 C131 120 . . ?
C92 C91 C96 120 . . ?
C92 C91 Te9 122.0(7) . . ?
C96 C91 Te9 117.9(7) . . ?
C91 C92 C93 120 . . ?
C94 C93 C92 120 . . ?
C93 C94 C95 120 . . ?
C94 C95 C96 120 . . ?
C95 C96 C91 120 . . ?
C46 C41 C42 120 . . ?
C46 C41 Te4 121.3(10) . . ?
C42 C41 Te4 118.6(10) . . ?
C41 C46 C45 120 . . ?
C44 C45 C46 120 . . ?
C43 C44 C45 120 . . ?
C42 C43 C44 120 . . ?
C43 C42 C41 120 . . ?
C12 C11 C16 120 . . ?
C12 C11 Te1 121.6(7) . . ?
C16 C11 Te1 118.3(7) . . ?
C11 C12 C13 120 . . ?
C14 C13 C12 120 . . ?
C15 C14 C13 120 . . ?
C14 C15 C16 120 . . ?
C15 C16 C11 120 . . ?
C86 C81 C82 120 . . ?
C86 C81 Te8 117.4(10) . . ?
C82 C81 Te8 122.6(10) . . ?
C85 C86 C81 120 . . ?
C86 C85 C84 120 . . ?
C83 C84 C85 120 . . ?
C82 C83 C84 120 . . ?
C83 C82 C81 120 . . ?
C22 C21 C26 120 . . ?
C22 C21 Te2 114.6(14) . . ?
C26 C21 Te2 125.4(14) . . ?
C21 C22 C23 120 . . ?
C22 C23 C24 120 . . ?
C25 C24 C23 120 . . ?
C24 C25 C26 120 . . ?
C25 C26 C21 120 . . ?
C76 C71 C72 120 . . ?
C76 C71 Te7 120.2(9) . . ?
C72 C71 Te7 119.8(9) . . ?
C71 C76 C75 120 . . ?
C74 C75 C76 120 . . ?
C75 C74 C73 120 . . ?
C72 C73 C74 120 . . ?
C73 C72 C71 120 . . ?
C52 C51 C56 120 . . ?
C52 C51 Te5 120.4(9) . . ?
C56 C51 Te5 119.3(9) . . ?
C53 C52 C51 120 . . ?
C52 C53 C54 120 . . ?
C55 C54 C53 120 . . ?
C54 C55 C56 120 . . ?
C55 C56 C51 120 . . ?
C166 C161 C162 120 . . ?
C166 C161 Te16 120.9(11) . . ?
C162 C161 Te16 119.1(11) . . ?
C161 C166 C165 120 . . ?
C164 C165 C166 120 . . ?
C163 C164 C165 120 . . ?
C164 C163 C162 120 . . ?
C163 C162 C161 120 . . ?
C106 C101 C102 120 . . ?
C106 C101 Te10 117.7(12) . . ?
C102 C101 Te10 122.3(12) . . ?
C101 C106 C105 120 . . ?
C104 C105 C106 120 . . ?
C103 C104 C105 120 . . ?
C104 C103 C102 120 . . ?
C103 C102 C101 120 . . ?

loop_
_geom_bond_atom_site_label_1
_geom_bond_atom_site_label_2
_geom_bond_distance
_geom_bond_site_symmetry_2
_geom_bond_publ_flag
Ag1 Te8 2.803(2) . ?
Ag1 Te3 2.8097(18) . ?
Ag1 Te13 2.839(2) . ?
Ag1 Te12 2.856(2) . ?
Ag2 Te14 2.812(2) . ?
Ag2 Te4 2.8166(19) . ?
Ag2 Te7 2.834(2) . ?
Ag2 Te11 2.8373(19) . ?
Ag3 Te3 2.7818(17) . ?
Ag3 Te11 2.7969(17) . ?
Ag3 Te5 2.8269(19) . ?
Ag3 Te9 2.8574(19) . ?
Ag4 Te4 2.7524(18) . ?
Ag4 Te12 2.8135(17) . ?
Ag4 Te6 2.842(2) . ?
Ag4 Te10 2.878(2) . ?
Hg1 Te7 2.6993(17) . ?
Hg1 Te1 2.7275(16) . ?
Hg1 Te5 2.7307(15) . ?
Hg2 Te8 2.702(2) . ?
Hg2 Te6 2.711(2) . ?
Hg2 Te2 2.744(2) . ?
Hg3 Te13 2.6978(16) . ?
Hg3 Te9 2.7115(15) . ?
Hg3 Te15 2.7402(16) . ?
Hg4 Te10 2.7017(18) . ?
Hg4 Te14 2.703(2) . ?
Hg4 Te16 2.7247(19) . ?
Hg5 Te4 2.7952(17) . ?
Hg5 Te3 2.7994(15) . ?
Hg5 Te2 2.8080(19) . ?
Hg5 Te1 2.8289(17) . ?
Hg6 Te11 2.7713(16) . ?
Hg6 Te12 2.8168(16) . ?
Hg6 Te15 2.8307(18) . ?
Hg6 Te16 2.8390(19) . ?
Te1 C11 2.123(11) . ?
Te2 C21 2.23(2) . ?
Te3 C31 2.107(12) . ?
Te4 C41 2.117(15) . ?
Te5 C51 2.138(13) . ?
Te6 C61 2.120(13) . ?
Te7 C71 2.095(13) . ?
Te8 C81 2.155(15) . ?
Te9 C91 2.156(11) . ?
Te10 C101 2.174(16) . ?
Te11 C111 2.127(10) . ?
Te12 C121 2.115(9) . ?
Te13 C131 2.136(14) . ?
Te14 C141 2.101(13) . ?
Te15 C151 2.128(11) . ?
Te16 C161 2.169(16) . ?
C121 C122 1.39 . ?
C121 C126 1.39 . ?
C122 C123 1.39 . ?
C123 C124 1.39 . ?
C124 C125 1.39 . ?
C125 C126 1.39 . ?
C31 C32 1.39 . ?
C31 C36 1.39 . ?
C32 C33 1.39 . ?
C33 C34 1.39 . ?
C34 C35 1.39 . ?
C35 C36 1.39 . ?
C111 C112 1.39 . ?
C111 C116 1.39 . ?
C112 C113 1.39 . ?
C113 C114 1.39 . ?
C114 C115 1.39 . ?
C115 C116 1.39 . ?
C151 C156 1.39 . ?
C151 C152 1.39 . ?
C156 C155 1.39 . ?
C155 C154 1.39 . ?
C154 C153 1.39 . ?
C153 C152 1.39 . ?
C61 C66 1.39 . ?
C61 C62 1.39 . ?
C66 C65 1.39 . ?
C65 C64 1.39 . ?
C64 C63 1.39 . ?
C63 C62 1.39 . ?
C141 C146 1.39 . ?
C141 C142 1.39 . ?
C146 C145 1.39 . ?
C145 C144 1.39 . ?
C144 C143 1.39 . ?
C143 C142 1.39 . ?
C131 C136 1.39 . ?
C131 C132 1.39 . ?
C136 C135 1.39 . ?
C135 C134 1.39 . ?
C134 C133 1.39 . ?
C133 C132 1.39 . ?
C91 C92 1.39 . ?
C91 C96 1.39 . ?
C92 C93 1.39 . ?
C93 C94 1.39 . ?
C94 C95 1.39 . ?
C95 C96 1.39 . ?
C41 C46 1.39 . ?
C41 C42 1.39 . ?
C46 C45 1.39 . ?
C45 C44 1.39 . ?
C44 C43 1.39 . ?
C43 C42 1.39 . ?
C11 C12 1.39 . ?
C11 C16 1.39 . ?
C12 C13 1.39 . ?
C13 C14 1.39 . ?
C14 C15 1.39 . ?
C15 C16 1.39 . ?
C81 C86 1.39 . ?
C81 C82 1.39 . ?
C86 C85 1.39 . ?
C85 C84 1.39 . ?
C84 C83 1.39 . ?
C83 C82 1.39 . ?
C21 C22 1.39 . ?
C21 C26 1.39 . ?
C22 C23 1.39 . ?
C23 C24 1.39 . ?
C24 C25 1.39 . ?
C25 C26 1.39 . ?
C71 C76 1.39 . ?
C71 C72 1.39 . ?
C76 C75 1.39 . ?
C75 C74 1.39 . ?
C74 C73 1.39 . ?
C73 C72 1.39 . ?
C51 C52 1.39 . ?
C51 C56 1.39 . ?
C52 C53 1.39 . ?
C53 C54 1.39 . ?
C54 C55 1.39 . ?
C55 C56 1.39 . ?
C161 C166 1.39 . ?
C161 C162 1.39 . ?
C166 C165 1.39 . ?
C165 C164 1.39 . ?
C164 C163 1.39 . ?
C163 C162 1.39 . ?
C101 C106 1.39 . ?
C101 C102 1.39 . ?
C106 C105 1.39 . ?
C105 C104 1.39 . ?
C104 C103 1.39 . ?
C103 C102 1.39 . ?
